data_4508331
loop_
_publ_author_name
'Zha, Quanzheng'
'Ding, Caixia'
'Rui, Xing'
'Xie, Yongshu'

_publ_section_title
;
 A Novel Porphyrin-Based Ligand Containing Four 4,4&#x2032;-Dipyridylamine
 Moieties: Syntheses, Structures, and Luminescent Properties of Mn(II),
 Cu(II), Zn(II), and Cd(II) Coordination Polymers
;
_journal_issue 10
_journal_name_full 'Crystal Growth &amp; Design'
_journal_page_first 4583
_journal_paper_doi 10.1021/cg4011289
_journal_volume 13
_journal_year 2013
_chemical_formula_sum 'C99 H88 Cu4 N16 O20'
_chemical_formula_weight 2076.01
_chemical_name_systematic
; 
 ? 
;
_space_group_IT_number 2
_symmetry_cell_setting triclinic
_symmetry_space_group_name_Hall '-P 1'
_symmetry_space_group_name_H-M 'P -1'
_atom_sites_solution_hydrogens geom
_atom_sites_solution_primary direct
_atom_sites_solution_secondary difmap
_audit_creation_method SHELXL-97
_cell_angle_alpha 99.682(2)
_cell_angle_beta 93.042(2)
_cell_angle_gamma 98.493(2)
_cell_formula_units_Z 2
_cell_length_a 7.2141(10)
_cell_length_b 21.907(3)
_cell_length_c 31.377(4)
_cell_measurement_reflns_used 5775
_cell_measurement_temperature 293(2)
_cell_measurement_theta_max 25.29
_cell_measurement_theta_min 2.35
_cell_volume 4819.1(11)
_computing_cell_refinement 'Bruker SAINT'
_computing_data_collection 'Bruker APEX2'
_computing_data_reduction 'Bruker SAINT'
_computing_molecular_graphics 'Bruker SHELXTL'
_computing_publication_material 'Bruker SHELXTL'
_computing_structure_refinement 'SHELXL-97 (Sheldrick, 1997)'
_computing_structure_solution 'SHELXS-97 (Sheldrick, 1990)'
_diffrn_ambient_temperature 293(2)
_diffrn_measured_fraction_theta_full 0.984
_diffrn_measured_fraction_theta_max 0.984
_diffrn_measurement_device_type 'Bruker APEX-II CCD'
_diffrn_measurement_method '\f and \w scans'
_diffrn_radiation_monochromator graphite
_diffrn_radiation_source 'fine-focus sealed tube'
_diffrn_radiation_type MoK\a
_diffrn_radiation_wavelength 0.71073
_diffrn_reflns_av_R_equivalents 0.0412
_diffrn_reflns_av_sigmaI/netI 0.0779
_diffrn_reflns_limit_h_max 8
_diffrn_reflns_limit_h_min -8
_diffrn_reflns_limit_k_max 25
_diffrn_reflns_limit_k_min -21
_diffrn_reflns_limit_l_max 36
_diffrn_reflns_limit_l_min -36
_diffrn_reflns_number 27692
_diffrn_reflns_theta_full 24.50
_diffrn_reflns_theta_max 24.50
_diffrn_reflns_theta_min 0.66
_diffrn_standards_decay_% 4.81
_exptl_absorpt_coefficient_mu 0.949
_exptl_absorpt_correction_T_max 0.9194
_exptl_absorpt_correction_T_min 0.7084
_exptl_absorpt_correction_type multi-scan
_exptl_absorpt_process_details sadabs
_exptl_crystal_colour brown
_exptl_crystal_density_diffrn 1.431
_exptl_crystal_density_method 'not measured'
_exptl_crystal_description prism
_exptl_crystal_F_000 2140
_exptl_crystal_size_max 0.39
_exptl_crystal_size_mid 0.15
_exptl_crystal_size_min 0.09
_refine_diff_density_max 1.625
_refine_diff_density_min -1.264
_refine_diff_density_rms 0.119
_refine_ls_extinction_method none
_refine_ls_goodness_of_fit_ref 1.053
_refine_ls_hydrogen_treatment constr
_refine_ls_matrix_type full
_refine_ls_number_parameters 1263
_refine_ls_number_reflns 15807
_refine_ls_number_restraints 0
_refine_ls_restrained_S_all 1.053
_refine_ls_R_factor_all 0.1136
_refine_ls_R_factor_gt 0.0800
_refine_ls_shift/su_max 0.001
_refine_ls_shift/su_mean 0.000
_refine_ls_structure_factor_coef Fsqd
_refine_ls_weighting_details 'calc w=1/[\s^2^(Fo^2^)+(0.1454P)^2^+5.1592P] where P=(Fo^2^+2Fc^2^)/3'
_refine_ls_weighting_scheme calc
_refine_ls_wR_factor_gt 0.2235
_refine_ls_wR_factor_ref 0.2446
_reflns_number_gt 10626
_reflns_number_total 15807
_reflns_threshold_expression >2sigma(I)
_cod_data_source_file cg4011289_si_004.cif
_cod_data_source_block complex_3
_cod_depositor_comments
;
The following automatic conversions were performed:

'_symmetry_cell_setting' value 'Triclinic' changed to 'triclinic'
according to /home/saulius/struct/CIF-dictionaries/cif_core.dic
dictionary named 'cif_core.dic' version 2.4.2 from 2011-04-26.

Automatic conversion script
Id: cif_fix_values 1891 2012-01-12 08:04:46Z andrius 
;
_cod_original_sg_symbol_H-M P-1
_cod_database_code 4508331

loop_
_symmetry_equiv_pos_as_xyz
'x, y, z'
'-x, -y, -z'

loop_
_atom_site_label
_atom_site_type_symbol
_atom_site_fract_x
_atom_site_fract_y
_atom_site_fract_z
_atom_site_U_iso_or_equiv
_atom_site_adp_type
_atom_site_occupancy
_atom_site_symmetry_multiplicity
_atom_site_calc_flag
_atom_site_refinement_flags
Cu1 Cu 0.54304(9) 0.50903(3) 0.75416(2) 0.01848(19) Uani 1 1 d .
Cu2 Cu -1.03961(12) 0.08258(4) 0.63199(3) 0.0422(3) Uani 1 1 d .
Cu3 Cu 2.0000 0.5000 1.0000 0.0503(4) Uani 1 2 d S
Cu4 Cu -1.0000 0.5000 0.5000 0.0473(4) Uani 1 2 d S
Cu5 Cu 0.16421(15) -0.06234(4) 0.88353(4) 0.0601(3) Uani 1 1 d .
N1 N 0.7165(6) 0.59046(19) 0.75256(14) 0.0174(9) Uani 1 1 d .
N2 N 0.7337(6) 0.48600(19) 0.79487(14) 0.0207(10) Uani 1 1 d .
N3 N 0.3685(6) 0.4280(2) 0.75555(14) 0.0218(10) Uani 1 1 d .
N4 N 0.3613(6) 0.53044(19) 0.71131(13) 0.0174(9) Uani 1 1 d .
N5 N 0.3854(7) 0.8393(2) 0.62097(18) 0.0365(13) Uani 1 1 d .
N6 N 0.7808(8) 1.0029(2) 0.63038(18) 0.0393(13) Uani 1 1 d .
N7 N -0.1241(9) 0.8124(4) 0.5457(2) 0.0585(18) Uani 1 1 d .
N8 N 1.6832(6) 0.6835(2) 0.89716(15) 0.0257(11) Uani 1 1 d .
N9 N 1.9048(8) 0.5589(2) 0.96566(17) 0.0361(13) Uani 1 1 d .
N10 N 1.9959(8) 0.8564(2) 0.88633(19) 0.0419(14) Uani 1 1 d .
N11 N 0.7150(8) 0.1845(3) 0.8917(2) 0.0463(15) Uani 1 1 d .
N12 N 0.3424(8) 0.0178(2) 0.88336(19) 0.0429(14) Uani 1 1 d .
N13 N 1.2356(10) 0.2269(3) 0.9679(3) 0.067(2) Uani 1 1 d .
N14 N -0.6018(6) 0.3390(2) 0.60964(15) 0.0237(10) Uani 1 1 d .
N15 N -0.8868(8) 0.1645(2) 0.62699(18) 0.0362(13) Uani 1 1 d .
N16 N -0.8610(7) 0.4499(2) 0.53458(17) 0.0341(12) Uani 1 1 d .
O1 O -1.0380(10) 0.1044(3) 0.6949(2) 0.0755(18) Uani 1 1 d .
O2 O -1.2065(13) 0.1842(4) 0.6961(3) 0.119(3) Uani 1 1 d .
O3 O -0.9666(7) 0.0465(2) 0.57432(16) 0.0465(12) Uani 1 1 d .
O4 O -0.6749(8) 0.0550(3) 0.6030(2) 0.0676(16) Uani 1 1 d .
O5 O 1.9681(7) 0.5570(2) 1.05429(15) 0.0474(12) Uani 1 1 d .
O6 O 1.6625(12) 0.5367(4) 1.0576(3) 0.105(2) Uani 1 1 d .
O7 O -0.0215(9) -0.0332(3) 0.8475(2) 0.0725(18) Uani 1 1 d .
O8 O -0.0515(15) -0.1081(5) 0.7877(3) 0.134(3) Uani 1 1 d .
O9 O 0.3556(8) -0.0843(3) 0.9255(2) 0.0654(16) Uani 1 1 d .
O10 O 0.2119(13) -0.0587(4) 0.9853(3) 0.124(3) Uani 1 1 d .
O11 O 0.3720(11) -0.1126(3) 0.8314(2) 0.094(2) Uani 1 1 d .
O12 O 0.1863(14) -0.1751(4) 0.7795(3) 0.130(3) Uani 1 1 d .
H12 H 0.1112 -0.1546 0.7915 0.195 Uiso 1 1 calc R
O13 O -1.3073(8) 0.1328(3) 0.6131(3) 0.084(2) Uani 1 1 d .
H13B H -1.3993 0.1042 0.6029 0.100 Uiso 1 1 d R
H13C H -1.3392 0.1532 0.6363 0.100 Uiso 1 1 d R
O14 O -1.1586(7) 0.5159(2) 0.54763(14) 0.0404(11) Uani 1 1 d .
O15 O -1.0088(11) 0.6132(3) 0.5701(2) 0.095(2) Uani 1 1 d .
O16 O 0.5524(9) 0.8164(3) 0.5065(2) 0.0758(18) Uani 1 1 d .
H16 H 0.6555 0.8106 0.5159 0.114 Uiso 1 1 calc R
O17 O 0.4790(11) 0.7140(4) 0.4975(3) 0.103(3) Uani 1 1 d .
O18 O 0.9643(13) 0.9930(4) 0.9428(3) 0.118(3) Uani 1 1 d .
H18C H 1.0452 0.9754 0.9548 0.142 Uiso 1 1 d R
H18D H 0.9093 1.0130 0.9627 0.142 Uiso 1 1 d R
O19 O 0.6327(10) 0.4287(4) 0.9952(2) 0.093(2) Uani 1 1 d .
H19C H 0.6525 0.4600 1.0158 0.112 Uiso 1 1 d R
H19D H 0.5463 0.4345 0.9775 0.112 Uiso 1 1 d R
O20 O 0.6106(11) 0.2884(4) 0.9995(2) 0.117(3) Uani 1 1 d .
H20C H 0.5003 0.2699 0.9902 0.141 Uiso 1 1 d R
H20D H 0.6166 0.3272 0.9984 0.141 Uiso 1 1 d R
C1 C 0.6771(8) 0.6390(2) 0.73328(18) 0.0222(12) Uani 1 1 d .
C2 C 0.8130(8) 0.6928(2) 0.74721(18) 0.0229(12) Uani 1 1 d .
H2 H 0.8156 0.7315 0.7387 0.027 Uiso 1 1 calc R
C3 C 0.9381(8) 0.6776(3) 0.77514(18) 0.0252(12) Uani 1 1 d .
H3 H 1.0433 0.7041 0.7896 0.030 Uiso 1 1 calc R
C4 C 0.8817(7) 0.6137(2) 0.77886(16) 0.0181(11) Uani 1 1 d .
C5 C 0.9794(7) 0.5796(2) 0.80322(17) 0.0199(11) Uani 1 1 d .
C6 C 0.9104(8) 0.5185(2) 0.80852(17) 0.0213(12) Uani 1 1 d .
C7 C 1.0168(8) 0.4791(3) 0.82926(18) 0.0263(13) Uani 1 1 d .
H7 H 1.1425 0.4888 0.8399 0.032 Uiso 1 1 calc R
C8 C 0.9003(8) 0.4258(3) 0.8303(2) 0.0302(14) Uani 1 1 d .
H8 H 0.9296 0.3921 0.8423 0.036 Uiso 1 1 calc R
C9 C 0.7213(8) 0.4303(3) 0.80952(18) 0.0251(13) Uani 1 1 d .
C10 C 0.5635(9) 0.3833(2) 0.80503(18) 0.0276(13) Uani 1 1 d .
C11 C 0.3966(8) 0.3846(3) 0.78133(19) 0.0273(13) Uani 1 1 d .
C12 C 0.2298(8) 0.3386(3) 0.77721(19) 0.0300(14) Uani 1 1 d .
H12A H 0.2127 0.3041 0.7910 0.036 Uiso 1 1 calc R
C13 C 0.1035(8) 0.3542(3) 0.75003(19) 0.0308(14) Uani 1 1 d .
H13 H -0.0180 0.3330 0.7419 0.037 Uiso 1 1 calc R
C14 C 0.1903(8) 0.4103(2) 0.73538(18) 0.0241(12) Uani 1 1 d .
C15 C 0.1107(7) 0.4373(2) 0.70361(17) 0.0208(12) Uani 1 1 d .
C16 C 0.2012(8) 0.4912(2) 0.69028(17) 0.0217(12) Uani 1 1 d .
C17 C 0.1383(8) 0.5172(3) 0.65412(18) 0.0269(13) Uani 1 1 d .
H17 H 0.0374 0.4994 0.6340 0.032 Uiso 1 1 calc R
C18 C 0.2522(8) 0.5726(3) 0.65449(18) 0.0263(13) Uani 1 1 d .
H18 H 0.2430 0.5998 0.6350 0.032 Uiso 1 1 calc R
C19 C 0.3887(8) 0.5810(2) 0.69050(17) 0.0216(12) Uani 1 1 d .
C20 C 0.5238(7) 0.6354(2) 0.70288(17) 0.0202(11) Uani 1 1 d .
C21 C 0.4951(8) 0.6905(3) 0.68315(18) 0.0251(13) Uani 1 1 d .
C22 C 0.3315(8) 0.7147(3) 0.68755(19) 0.0302(14) Uani 1 1 d .
H22 H 0.2405 0.6961 0.7033 0.036 Uiso 1 1 calc R
C23 C 0.2959(9) 0.7654(3) 0.6696(2) 0.0328(14) Uani 1 1 d .
H23 H 0.1865 0.7824 0.6745 0.039 Uiso 1 1 calc R
C24 C 0.4279(9) 0.7904(3) 0.6440(2) 0.0327(14) Uani 1 1 d .
C25 C 0.5962(9) 0.7688(3) 0.6405(2) 0.0353(15) Uani 1 1 d .
H25 H 0.6875 0.7876 0.6249 0.042 Uiso 1 1 calc R
C26 C 0.6306(8) 0.7195(3) 0.6597(2) 0.0305(14) Uani 1 1 d .
H26 H 0.7453 0.7052 0.6572 0.037 Uiso 1 1 calc R
C27 C 0.7642(11) 0.9707(3) 0.6633(3) 0.0502(19) Uani 1 1 d .
H27 H 0.8424 0.9854 0.6886 0.060 Uiso 1 1 calc R
C28 C 0.6344(10) 0.9163(3) 0.6609(2) 0.0486(19) Uani 1 1 d .
H28 H 0.6285 0.8953 0.6844 0.058 Uiso 1 1 calc R
C29 C 0.5172(9) 0.8937(3) 0.6250(2) 0.0363(15) Uani 1 1 d .
C30 C 0.5413(9) 0.9253(3) 0.5896(2) 0.0367(15) Uani 1 1 d .
H30 H 0.4715 0.9103 0.5632 0.044 Uiso 1 1 calc R
C31 C 0.6720(10) 0.9795(3) 0.5955(2) 0.0380(16) Uani 1 1 d .
H31 H 0.6829 1.0011 0.5724 0.046 Uiso 1 1 calc R
C32 C -0.0329(10) 0.8682(4) 0.5621(3) 0.0511(19) Uani 1 1 d .
H32 H -0.0843 0.9027 0.5562 0.061 Uiso 1 1 calc R
C33 C 0.1286(9) 0.8791(3) 0.5868(2) 0.0407(16) Uani 1 1 d .
H33 H 0.1834 0.9202 0.5981 0.049 Uiso 1 1 calc R
C34 C 0.2158(9) 0.8301(3) 0.5960(2) 0.0369(15) Uani 1 1 d .
C35 C 0.1216(9) 0.7698(3) 0.5788(2) 0.0390(16) Uani 1 1 d .
H35 H 0.1714 0.7347 0.5841 0.047 Uiso 1 1 calc R
C36 C -0.0444(10) 0.7631(4) 0.5541(2) 0.0486(18) Uani 1 1 d .
H36 H -0.1054 0.7228 0.5426 0.058 Uiso 1 1 calc R
C37 C 1.1619(7) 0.6098(2) 0.82742(18) 0.0217(12) Uani 1 1 d .
C38 C 1.3111(7) 0.6368(3) 0.80766(18) 0.0226(12) Uani 1 1 d .
H38 H 1.2963 0.6376 0.7781 0.027 Uiso 1 1 calc R
C39 C 1.4798(8) 0.6625(2) 0.82997(18) 0.0228(12) Uani 1 1 d .
H39 H 1.5783 0.6801 0.8157 0.027 Uiso 1 1 calc R
C40 C 1.5029(7) 0.6620(2) 0.87402(18) 0.0201(12) Uani 1 1 d .
C41 C 1.3534(7) 0.6362(3) 0.89490(18) 0.0228(12) Uani 1 1 d .
H41 H 1.3665 0.6368 0.9246 0.027 Uiso 1 1 calc R
C42 C 1.1852(7) 0.6098(2) 0.87132(17) 0.0208(12) Uani 1 1 d .
H42 H 1.0862 0.5919 0.8853 0.025 Uiso 1 1 calc R
C43 C 1.7892(8) 0.5376(3) 0.93057(19) 0.0282(13) Uani 1 1 d .
H43 H 1.7603 0.4945 0.9211 0.034 Uiso 1 1 calc R
C44 C 1.7092(7) 0.5768(2) 0.90724(19) 0.0230(12) Uani 1 1 d .
H44 H 1.6234 0.5604 0.8834 0.028 Uiso 1 1 calc R
C45 C 1.7607(7) 0.6418(2) 0.92043(19) 0.0233(12) Uani 1 1 d .
C46 C 1.8895(8) 0.6633(3) 0.95579(18) 0.0268(13) Uani 1 1 d .
H46 H 1.9299 0.7061 0.9649 0.032 Uiso 1 1 calc R
C47 C 1.9575(9) 0.6206(3) 0.9774(2) 0.0326(14) Uani 1 1 d .
H47 H 2.0439 0.6355 1.0013 0.039 Uiso 1 1 calc R
C48 C 1.8116(10) 0.8496(3) 0.8874(2) 0.0430(17) Uani 1 1 d .
H48 H 1.7526 0.8841 0.8854 0.052 Uiso 1 1 calc R
C49 C 1.6999(9) 0.7933(3) 0.8915(2) 0.0377(16) Uani 1 1 d .
H49 H 1.5705 0.7906 0.8927 0.045 Uiso 1 1 calc R
C50 C 1.7885(8) 0.7417(3) 0.89366(18) 0.0258(13) Uani 1 1 d .
C51 C 1.9787(9) 0.7494(3) 0.8915(2) 0.0319(14) Uani 1 1 d .
H51 H 2.0413 0.7153 0.8920 0.038 Uiso 1 1 calc R
C52 C 2.0798(10) 0.8068(3) 0.8884(2) 0.0438(17) Uani 1 1 d .
H52 H 2.2097 0.8110 0.8878 0.053 Uiso 1 1 calc R
C53 C 0.5816(9) 0.3298(3) 0.8280(2) 0.0305(14) Uani 1 1 d .
C54 C 0.5795(10) 0.2697(3) 0.8048(2) 0.0440(17) Uani 1 1 d .
H54 H 0.5536 0.2617 0.7749 0.053 Uiso 1 1 calc R
C55 C 0.6158(10) 0.2214(3) 0.8261(2) 0.0468(18) Uani 1 1 d .
H55 H 0.6089 0.1810 0.8104 0.056 Uiso 1 1 calc R
C56 C 0.6620(9) 0.2330(3) 0.8702(2) 0.0389(16) Uani 1 1 d .
C57 C 0.6515(10) 0.2924(3) 0.8945(2) 0.0433(17) Uani 1 1 d .
H57 H 0.6685 0.2998 0.9247 0.052 Uiso 1 1 calc R
C58 C 0.6155(9) 0.3392(3) 0.8725(2) 0.0380(16) Uani 1 1 d .
H58 H 0.6140 0.3790 0.8883 0.046 Uiso 1 1 calc R
C59 C 0.2813(10) 0.0712(3) 0.8819(2) 0.0457(18) Uani 1 1 d .
H59 H 0.1523 0.0713 0.8797 0.055 Uiso 1 1 calc R
C60 C 0.4000(10) 0.1268(3) 0.8833(2) 0.0444(17) Uani 1 1 d .
H60 H 0.3517 0.1633 0.8810 0.053 Uiso 1 1 calc R
C61 C 0.5910(10) 0.1279(3) 0.8883(2) 0.0400(16) Uani 1 1 d .
C62 C 0.6542(10) 0.0715(3) 0.8887(2) 0.0435(17) Uani 1 1 d .
H62 H 0.7824 0.0698 0.8907 0.052 Uiso 1 1 calc R
C63 C 0.5262(10) 0.0181(3) 0.8863(2) 0.0414(16) Uani 1 1 d .
H63 H 0.5702 -0.0197 0.8867 0.050 Uiso 1 1 calc R
C64 C 1.1975(11) 0.2568(4) 0.9345(3) 0.063(2) Uani 1 1 d .
H64 H 1.2883 0.2886 0.9288 0.076 Uiso 1 1 calc R
C65 C 1.0297(11) 0.2420(4) 0.9085(3) 0.056(2) Uani 1 1 d .
H65 H 1.0124 0.2628 0.8854 0.067 Uiso 1 1 calc R
C66 C 0.8913(10) 0.1978(3) 0.9165(3) 0.0456(18) Uani 1 1 d .
C67 C 0.9202(11) 0.1663(3) 0.9501(3) 0.0509(19) Uani 1 1 d .
H67 H 0.8289 0.1351 0.9564 0.061 Uiso 1 1 calc R
C68 C 1.0961(12) 0.1838(4) 0.9747(3) 0.060(2) Uani 1 1 d .
H68 H 1.1156 0.1632 0.9977 0.072 Uiso 1 1 calc R
C69 C -0.0781(8) 0.4107(3) 0.68155(18) 0.0237(12) Uani 1 1 d .
C70 C -0.2137(8) 0.4489(2) 0.67872(17) 0.0227(12) Uani 1 1 d .
H70 H -0.1885 0.4907 0.6924 0.027 Uiso 1 1 calc R
C71 C -0.3867(8) 0.4257(3) 0.65573(18) 0.0244(12) Uani 1 1 d .
H71 H -0.4768 0.4519 0.6547 0.029 Uiso 1 1 calc R
C72 C -0.4261(7) 0.3646(3) 0.63450(18) 0.0228(12) Uani 1 1 d .
C73 C -0.2913(8) 0.3245(3) 0.63914(19) 0.0255(13) Uani 1 1 d .
H73 H -0.3175 0.2824 0.6261 0.031 Uiso 1 1 calc R
C74 C -0.1239(7) 0.3474(2) 0.66255(18) 0.0219(12) Uani 1 1 d .
H74 H -0.0383 0.3204 0.6660 0.026 Uiso 1 1 calc R
C75 C -0.7762(9) 0.2038(3) 0.6599(2) 0.0361(15) Uani 1 1 d .
H75 H -0.7621 0.1909 0.6865 0.043 Uiso 1 1 calc R
C76 C -0.6853(8) 0.2614(3) 0.6555(2) 0.0315(14) Uani 1 1 d .
H76 H -0.6160 0.2876 0.6792 0.038 Uiso 1 1 calc R
C77 C -0.6958(8) 0.2807(2) 0.61607(19) 0.0240(12) Uani 1 1 d .
C78 C -0.8017(8) 0.2408(3) 0.5815(2) 0.0304(14) Uani 1 1 d .
H78 H -0.8100 0.2522 0.5543 0.037 Uiso 1 1 calc R
C79 C -0.8943(9) 0.1839(3) 0.5880(2) 0.0375(16) Uani 1 1 d .
H79 H -0.9654 0.1574 0.5647 0.045 Uiso 1 1 calc R
C80 C -0.6752(9) 0.4541(3) 0.5401(2) 0.0356(15) Uani 1 1 d .
H80 H -0.6033 0.4826 0.5263 0.043 Uiso 1 1 calc R
C81 C -0.5817(9) 0.4211(3) 0.5638(2) 0.0316(14) Uani 1 1 d .
H81 H -0.4510 0.4280 0.5670 0.038 Uiso 1 1 calc R
C82 C -0.6854(8) 0.3760(3) 0.58359(18) 0.0237(12) Uani 1 1 d .
C83 C -0.8807(8) 0.3693(3) 0.57774(18) 0.0249(12) Uani 1 1 d .
H83 H -0.9558 0.3401 0.5903 0.030 Uiso 1 1 calc R
C84 C -0.9610(9) 0.4063(3) 0.55331(19) 0.0312(14) Uani 1 1 d .
H84 H -1.0915 0.4010 0.5495 0.037 Uiso 1 1 calc R
C85 C -1.1005(18) 0.1510(6) 0.7147(4) 0.087(3) Uani 1 1 d .
C86 C -1.022(2) 0.1615(7) 0.7661(5) 0.149(6) Uani 1 1 d .
H86A H -1.1187 0.1435 0.7823 0.224 Uiso 1 1 calc R
H86B H -0.9898 0.2056 0.7773 0.224 Uiso 1 1 calc R
H86C H -0.9134 0.1416 0.7687 0.224 Uiso 1 1 calc R
C87 C -0.7947(10) 0.0437(3) 0.5718(2) 0.0412(16) Uani 1 1 d .
C88 C -0.7369(13) 0.0267(5) 0.5255(3) 0.073(3) Uani 1 1 d .
H88A H -0.6277 0.0554 0.5215 0.110 Uiso 1 1 calc R
H88B H -0.8382 0.0294 0.5051 0.110 Uiso 1 1 calc R
H88C H -0.7086 -0.0152 0.5208 0.110 Uiso 1 1 calc R
C89 C 1.8123(13) 0.5640(4) 1.0697(3) 0.057(2) Uani 1 1 d .
H89 H 1.8182 0.5953 1.0940 0.068 Uiso 1 1 calc R
C90 C -0.0793(14) -0.0556(5) 0.8103(3) 0.067(2) Uani 1 1 d .
C91 C -0.215(2) -0.0230(7) 0.7880(4) 0.119(5) Uani 1 1 d .
H91A H -0.3275 -0.0234 0.8030 0.178 Uiso 1 1 calc R
H91B H -0.2451 -0.0443 0.7586 0.178 Uiso 1 1 calc R
H91C H -0.1585 0.0196 0.7882 0.178 Uiso 1 1 calc R
C92 C 0.3461(14) -0.0809(4) 0.9635(3) 0.064(2) Uani 1 1 d .
C93 C 0.4984(16) -0.0996(6) 0.9887(3) 0.091(3) Uani 1 1 d .
H93A H 0.4460 -0.1265 1.0077 0.137 Uiso 1 1 calc R
H93B H 0.5744 -0.0630 1.0055 0.137 Uiso 1 1 calc R
H93C H 0.5747 -0.1217 0.9693 0.137 Uiso 1 1 calc R
C94 C 0.3583(16) -0.1546(5) 0.7994(3) 0.080(3) Uani 1 1 d .
C95 C 0.5091(18) -0.1860(5) 0.7824(4) 0.099(4) Uani 1 1 d .
H95A H 0.6108 -0.1800 0.8044 0.149 Uiso 1 1 calc R
H95B H 0.5528 -0.1688 0.7579 0.149 Uiso 1 1 calc R
H95C H 0.4637 -0.2300 0.7736 0.149 Uiso 1 1 calc R
C96 C -1.1383(10) 0.5692(4) 0.5703(2) 0.0440(17) Uani 1 1 d .
C97 C -1.2732(16) 0.5762(4) 0.6026(3) 0.081(3) Uani 1 1 d .
H97A H -1.2082 0.5946 0.6304 0.122 Uiso 1 1 calc R
H97B H -1.3422 0.5358 0.6043 0.122 Uiso 1 1 calc R
H97C H -1.3587 0.6028 0.5947 0.122 Uiso 1 1 calc R
C98 C 0.4463(12) 0.7632(5) 0.4936(3) 0.061(2) Uani 1 1 d .
C99 C 0.2614(13) 0.7732(5) 0.4707(3) 0.086(3) Uani 1 1 d .
H99A H 0.2634 0.7606 0.4399 0.129 Uiso 1 1 calc R
H99B H 0.2486 0.8167 0.4772 0.129 Uiso 1 1 calc R
H99C H 0.1571 0.7484 0.4807 0.129 Uiso 1 1 calc R

loop_
_atom_site_aniso_label
_atom_site_aniso_U_11
_atom_site_aniso_U_22
_atom_site_aniso_U_33
_atom_site_aniso_U_23
_atom_site_aniso_U_13
_atom_site_aniso_U_12
Cu1 0.0167(3) 0.0158(3) 0.0219(4) 0.0067(3) -0.0040(3) -0.0028(3)
Cu2 0.0358(5) 0.0258(4) 0.0638(6) 0.0119(4) 0.0097(4) -0.0057(3)
Cu3 0.0786(10) 0.0514(8) 0.0340(6) 0.0215(6) 0.0017(6) 0.0381(7)
Cu4 0.0646(9) 0.0590(8) 0.0350(6) 0.0240(6) 0.0129(6) 0.0432(7)
Cu5 0.0579(6) 0.0342(5) 0.0853(8) 0.0281(5) -0.0144(5) -0.0148(4)
N1 0.010(2) 0.017(2) 0.022(2) 0.0014(18) -0.0083(18) -0.0007(17)
N2 0.018(2) 0.017(2) 0.028(2) 0.0085(19) -0.0057(19) -0.0010(18)
N3 0.019(2) 0.023(2) 0.022(2) 0.009(2) -0.0072(19) -0.0050(19)
N4 0.017(2) 0.016(2) 0.017(2) 0.0044(18) -0.0047(18) -0.0050(18)
N5 0.031(3) 0.031(3) 0.050(3) 0.024(3) -0.007(3) -0.002(2)
N6 0.037(3) 0.030(3) 0.050(4) 0.016(3) -0.005(3) -0.005(2)
N7 0.037(4) 0.088(5) 0.053(4) 0.024(4) -0.008(3) 0.011(4)
N8 0.019(2) 0.024(2) 0.035(3) 0.012(2) -0.011(2) 0.0000(19)
N9 0.040(3) 0.035(3) 0.041(3) 0.023(3) 0.003(3) 0.009(2)
N10 0.036(3) 0.032(3) 0.054(4) 0.011(3) -0.013(3) -0.005(2)
N11 0.041(3) 0.031(3) 0.068(4) 0.026(3) -0.007(3) -0.005(3)
N12 0.044(4) 0.030(3) 0.054(4) 0.012(3) -0.001(3) 0.000(3)
N13 0.041(4) 0.062(4) 0.091(6) -0.001(4) -0.009(4) 0.008(3)
N14 0.018(2) 0.019(2) 0.035(3) 0.012(2) -0.005(2) -0.0016(19)
N15 0.034(3) 0.022(3) 0.050(3) 0.010(2) 0.002(3) -0.007(2)
N16 0.035(3) 0.035(3) 0.039(3) 0.016(2) 0.008(2) 0.017(2)
O1 0.088(5) 0.047(3) 0.082(4) 0.000(3) 0.025(4) -0.013(3)
O2 0.085(6) 0.107(7) 0.153(8) -0.013(6) 0.042(6) 0.005(5)
O3 0.038(3) 0.033(2) 0.066(3) 0.010(2) 0.012(2) -0.007(2)
O4 0.051(3) 0.080(4) 0.075(4) 0.016(3) -0.004(3) 0.021(3)
O5 0.055(3) 0.050(3) 0.045(3) 0.017(2) 0.000(2) 0.025(3)
O6 0.088(6) 0.116(6) 0.111(6) 0.034(5) 0.001(5) -0.001(5)
O7 0.073(4) 0.056(4) 0.083(5) 0.017(3) -0.020(4) -0.004(3)
O8 0.132(8) 0.132(8) 0.137(8) 0.012(7) 0.007(7) 0.031(7)
O9 0.063(4) 0.061(4) 0.070(4) 0.024(3) -0.011(3) -0.005(3)
O10 0.106(7) 0.128(7) 0.144(8) 0.021(6) 0.032(6) 0.032(6)
O11 0.099(6) 0.070(4) 0.097(5) -0.008(4) 0.003(4) -0.007(4)
O12 0.125(8) 0.114(7) 0.122(7) -0.018(6) -0.014(6) -0.021(6)
O13 0.047(4) 0.065(4) 0.149(6) 0.044(4) 0.015(4) 0.008(3)
O14 0.054(3) 0.033(3) 0.042(3) 0.018(2) 0.009(2) 0.014(2)
O15 0.093(5) 0.089(5) 0.091(5) 0.034(4) -0.016(4) -0.031(4)
O16 0.051(4) 0.074(4) 0.094(5) 0.003(4) -0.012(3) 0.002(3)
O17 0.091(6) 0.074(5) 0.150(8) 0.030(5) 0.024(5) 0.018(4)
O18 0.136(8) 0.112(6) 0.114(6) 0.017(5) -0.003(6) 0.050(6)
O19 0.085(5) 0.122(6) 0.083(5) 0.033(4) 0.006(4) 0.033(5)
O20 0.085(6) 0.154(8) 0.089(5) -0.015(5) -0.008(4) -0.012(5)
C1 0.018(3) 0.022(3) 0.026(3) 0.008(2) 0.000(2) -0.001(2)
C2 0.024(3) 0.017(3) 0.026(3) 0.004(2) 0.001(2) 0.000(2)
C3 0.017(3) 0.023(3) 0.033(3) 0.006(2) -0.006(2) -0.002(2)
C4 0.013(3) 0.020(3) 0.018(3) 0.001(2) -0.006(2) -0.003(2)
C5 0.018(3) 0.018(3) 0.024(3) 0.009(2) 0.001(2) -0.001(2)
C6 0.020(3) 0.019(3) 0.026(3) 0.007(2) 0.002(2) 0.003(2)
C7 0.021(3) 0.024(3) 0.033(3) 0.004(2) -0.011(2) 0.004(2)
C8 0.028(3) 0.024(3) 0.039(3) 0.009(3) -0.011(3) 0.006(3)
C9 0.024(3) 0.021(3) 0.029(3) 0.010(2) -0.007(2) -0.001(2)
C10 0.035(3) 0.018(3) 0.028(3) 0.008(2) -0.008(3) -0.003(2)
C11 0.027(3) 0.020(3) 0.035(3) 0.010(3) -0.001(3) -0.003(2)
C12 0.031(3) 0.025(3) 0.031(3) 0.006(3) -0.004(3) -0.005(3)
C13 0.024(3) 0.034(3) 0.031(3) 0.009(3) -0.003(3) -0.008(3)
C14 0.024(3) 0.020(3) 0.024(3) 0.003(2) -0.007(2) -0.006(2)
C15 0.016(3) 0.019(3) 0.024(3) 0.001(2) -0.002(2) -0.003(2)
C16 0.018(3) 0.021(3) 0.025(3) 0.003(2) 0.004(2) -0.002(2)
C17 0.028(3) 0.024(3) 0.025(3) 0.005(2) -0.006(2) -0.004(2)
C18 0.026(3) 0.030(3) 0.022(3) 0.008(2) -0.011(2) 0.000(2)
C19 0.019(3) 0.019(3) 0.024(3) 0.004(2) -0.006(2) -0.002(2)
C20 0.016(3) 0.022(3) 0.023(3) 0.010(2) -0.001(2) -0.001(2)
C21 0.021(3) 0.022(3) 0.030(3) 0.007(2) -0.008(2) -0.007(2)
C22 0.028(3) 0.029(3) 0.035(3) 0.017(3) -0.001(3) -0.001(3)
C23 0.027(3) 0.027(3) 0.045(4) 0.013(3) 0.003(3) 0.003(3)
C24 0.030(3) 0.027(3) 0.041(4) 0.014(3) -0.006(3) 0.000(3)
C25 0.028(3) 0.035(3) 0.045(4) 0.018(3) 0.001(3) 0.000(3)
C26 0.023(3) 0.033(3) 0.039(3) 0.019(3) 0.001(3) 0.001(3)
C27 0.053(5) 0.034(4) 0.059(5) 0.020(4) -0.009(4) -0.016(3)
C28 0.050(5) 0.040(4) 0.054(4) 0.024(3) -0.012(4) -0.009(3)
C29 0.034(4) 0.024(3) 0.053(4) 0.018(3) -0.003(3) 0.000(3)
C30 0.034(4) 0.036(4) 0.041(4) 0.021(3) -0.002(3) -0.004(3)
C31 0.043(4) 0.033(3) 0.041(4) 0.020(3) 0.004(3) -0.001(3)
C32 0.035(4) 0.062(5) 0.061(5) 0.024(4) 0.002(4) 0.007(4)
C33 0.036(4) 0.040(4) 0.050(4) 0.016(3) 0.007(3) 0.008(3)
C34 0.029(3) 0.040(4) 0.041(4) 0.018(3) -0.009(3) -0.003(3)
C35 0.034(4) 0.040(4) 0.044(4) 0.015(3) -0.006(3) 0.002(3)
C36 0.033(4) 0.058(5) 0.053(4) 0.016(4) -0.001(3) -0.008(3)
C37 0.018(3) 0.021(3) 0.028(3) 0.005(2) -0.001(2) 0.009(2)
C38 0.017(3) 0.027(3) 0.024(3) 0.004(2) -0.001(2) 0.004(2)
C39 0.018(3) 0.022(3) 0.028(3) 0.004(2) 0.002(2) 0.000(2)
C40 0.011(3) 0.018(3) 0.033(3) 0.009(2) -0.001(2) 0.002(2)
C41 0.015(3) 0.029(3) 0.024(3) 0.005(2) 0.000(2) 0.003(2)
C42 0.014(3) 0.022(3) 0.028(3) 0.009(2) 0.003(2) 0.004(2)
C43 0.028(3) 0.027(3) 0.031(3) 0.010(3) 0.002(3) 0.002(2)
C44 0.015(3) 0.021(3) 0.034(3) 0.010(2) 0.002(2) 0.001(2)
C45 0.015(3) 0.021(3) 0.035(3) 0.011(2) 0.002(2) -0.001(2)
C46 0.028(3) 0.022(3) 0.030(3) 0.007(2) -0.005(3) 0.003(2)
C47 0.031(3) 0.035(4) 0.031(3) 0.007(3) -0.008(3) 0.005(3)
C48 0.043(4) 0.022(3) 0.064(5) 0.016(3) -0.011(3) 0.004(3)
C49 0.028(3) 0.027(3) 0.057(4) 0.011(3) -0.012(3) 0.001(3)
C50 0.027(3) 0.019(3) 0.030(3) 0.009(2) -0.006(3) -0.001(2)
C51 0.029(3) 0.022(3) 0.046(4) 0.010(3) 0.004(3) 0.003(3)
C52 0.040(4) 0.034(4) 0.058(4) 0.016(3) -0.005(3) -0.002(3)
C53 0.031(3) 0.020(3) 0.040(4) 0.014(3) -0.007(3) -0.005(2)
C54 0.053(4) 0.029(3) 0.044(4) 0.007(3) -0.013(3) -0.005(3)
C55 0.051(5) 0.026(3) 0.062(5) 0.012(3) -0.004(4) -0.001(3)
C56 0.039(4) 0.022(3) 0.058(4) 0.024(3) -0.009(3) -0.004(3)
C57 0.043(4) 0.039(4) 0.048(4) 0.017(3) -0.010(3) -0.001(3)
C58 0.042(4) 0.024(3) 0.047(4) 0.014(3) -0.009(3) 0.000(3)
C59 0.036(4) 0.032(4) 0.070(5) 0.010(3) 0.002(4) 0.006(3)
C60 0.042(4) 0.031(4) 0.065(5) 0.018(3) 0.009(4) 0.009(3)
C61 0.037(4) 0.029(3) 0.057(4) 0.023(3) -0.001(3) 0.000(3)
C62 0.038(4) 0.033(4) 0.061(5) 0.014(3) -0.001(3) 0.006(3)
C63 0.047(4) 0.026(3) 0.052(4) 0.011(3) 0.005(3) 0.005(3)
C64 0.036(4) 0.056(5) 0.093(7) 0.006(5) -0.001(4) 0.002(4)
C65 0.042(4) 0.050(5) 0.075(6) 0.017(4) -0.004(4) 0.003(4)
C66 0.035(4) 0.038(4) 0.065(5) 0.014(4) -0.005(3) 0.006(3)
C67 0.046(4) 0.040(4) 0.068(5) 0.015(4) 0.004(4) 0.007(3)
C68 0.052(5) 0.059(5) 0.067(5) 0.001(4) -0.018(4) 0.015(4)
C69 0.017(3) 0.027(3) 0.024(3) 0.004(2) -0.005(2) -0.004(2)
C70 0.022(3) 0.017(3) 0.026(3) 0.000(2) 0.001(2) -0.002(2)
C71 0.018(3) 0.030(3) 0.027(3) 0.006(2) 0.001(2) 0.009(2)
C72 0.015(3) 0.024(3) 0.029(3) 0.012(2) -0.002(2) -0.002(2)
C73 0.020(3) 0.023(3) 0.035(3) 0.007(2) -0.003(2) 0.005(2)
C74 0.016(3) 0.016(3) 0.033(3) 0.008(2) 0.001(2) -0.001(2)
C75 0.032(4) 0.036(4) 0.040(4) 0.010(3) -0.007(3) 0.002(3)
C76 0.023(3) 0.033(3) 0.038(4) 0.012(3) -0.003(3) -0.002(3)
C77 0.018(3) 0.019(3) 0.036(3) 0.013(2) 0.003(2) -0.001(2)
C78 0.027(3) 0.023(3) 0.042(4) 0.013(3) -0.006(3) -0.002(2)
C79 0.026(3) 0.029(3) 0.056(4) 0.014(3) -0.006(3) -0.005(3)
C80 0.040(4) 0.038(4) 0.032(3) 0.017(3) 0.007(3) 0.002(3)
C81 0.029(3) 0.030(3) 0.038(3) 0.017(3) 0.007(3) 0.000(3)
C82 0.022(3) 0.022(3) 0.029(3) 0.011(2) 0.005(2) 0.001(2)
C83 0.021(3) 0.025(3) 0.029(3) 0.007(2) 0.001(2) 0.004(2)
C84 0.026(3) 0.033(3) 0.036(3) 0.010(3) 0.005(3) 0.005(3)
C85 0.084(8) 0.074(7) 0.096(8) -0.001(6) 0.031(7) -0.006(6)
C86 0.148(15) 0.166(15) 0.116(12) -0.031(10) 0.018(11) 0.025(12)
C87 0.038(4) 0.036(4) 0.052(4) 0.016(3) 0.006(3) 0.004(3)
C88 0.063(6) 0.100(7) 0.065(6) 0.011(5) 0.022(5) 0.036(5)
C89 0.056(6) 0.064(5) 0.053(5) 0.020(4) -0.005(4) 0.010(4)
C90 0.067(6) 0.062(6) 0.073(6) 0.021(5) 0.002(5) 0.007(5)
C91 0.136(12) 0.136(11) 0.088(8) 0.022(8) -0.008(8) 0.040(10)
C92 0.068(6) 0.064(6) 0.063(6) 0.024(5) 0.004(5) 0.007(5)
C93 0.094(8) 0.124(9) 0.063(6) 0.038(6) 0.005(6) 0.020(7)
C94 0.093(8) 0.068(6) 0.064(6) -0.011(5) -0.023(6) -0.003(6)
C95 0.117(10) 0.084(8) 0.086(8) -0.017(6) -0.013(7) 0.027(7)
C96 0.044(4) 0.048(5) 0.043(4) 0.013(4) 0.007(3) 0.012(4)
C97 0.105(8) 0.053(5) 0.087(7) 0.005(5) 0.024(6) 0.020(5)
C98 0.048(5) 0.064(6) 0.063(5) 0.001(5) 0.001(4) -0.001(4)
C99 0.045(5) 0.133(9) 0.067(6) 0.003(6) -0.028(5) -0.001(6)

loop_
_atom_type_symbol
_atom_type_description
_atom_type_scat_dispersion_real
_atom_type_scat_dispersion_imag
_atom_type_scat_source
C C 0.0033 0.0016 'International Tables Vol C Tables 4.2.6.8 and 6.1.1.4'
H H 0.0000 0.0000 'International Tables Vol C Tables 4.2.6.8 and 6.1.1.4'
N N 0.0061 0.0033 'International Tables Vol C Tables 4.2.6.8 and 6.1.1.4'
O O 0.0106 0.0060 'International Tables Vol C Tables 4.2.6.8 and 6.1.1.4'
Cu Cu 0.3201 1.2651 'International Tables Vol C Tables 4.2.6.8 and 6.1.1.4'

loop_
_geom_angle_atom_site_label_1
_geom_angle_atom_site_label_2
_geom_angle_atom_site_label_3
_geom_angle
_geom_angle_site_symmetry_1
_geom_angle_site_symmetry_3
N4 Cu1 N2 177.12(19) . .
N4 Cu1 N3 89.86(17) . .
N2 Cu1 N3 90.64(17) . .
N4 Cu1 N1 89.78(17) . .
N2 Cu1 N1 89.73(17) . .
N3 Cu1 N1 179.62(18) . .
O1 Cu2 O3 159.9(3) . .
O1 Cu2 N15 93.2(2) . .
O3 Cu2 N15 89.0(2) . .
O1 Cu2 N6 92.0(2) . 1_345
O3 Cu2 N6 88.4(2) . 1_345
N15 Cu2 N6 171.7(2) . 1_345
O1 Cu2 O13 97.8(3) . .
O3 Cu2 O13 102.4(2) . .
N15 Cu2 O13 84.2(2) . .
N6 Cu2 O13 88.7(2) 1_345 .
O5 Cu3 O5 180.000(4) 2_967 .
O5 Cu3 N9 90.2(2) 2_967 .
O5 Cu3 N9 89.8(2) . .
O5 Cu3 N9 89.8(2) 2_967 2_967
O5 Cu3 N9 90.2(2) . 2_967
N9 Cu3 N9 180.0(2) . 2_967
O14 Cu4 O14 180.000(2) 2_366 .
O14 Cu4 N16 89.21(19) 2_366 2_366
O14 Cu4 N16 90.79(19) . 2_366
O14 Cu4 N16 90.79(19) 2_366 .
O14 Cu4 N16 89.21(19) . .
N16 Cu4 N16 180.0(2) 2_366 .
O7 Cu5 N12 89.4(2) . .
O7 Cu5 N10 93.8(2) . 1_345
N12 Cu5 N10 176.8(2) . 1_345
O7 Cu5 O9 174.0(3) . .
N12 Cu5 O9 87.5(2) . .
N10 Cu5 O9 89.2(2) 1_345 .
O7 Cu5 O11 105.2(3) . .
N12 Cu5 O11 85.3(2) . .
N10 Cu5 O11 94.5(2) 1_345 .
O9 Cu5 O11 79.7(3) . .
C1 N1 C4 105.4(4) . .
C1 N1 Cu1 127.3(3) . .
C4 N1 Cu1 125.9(3) . .
C9 N2 C6 106.8(4) . .
C9 N2 Cu1 125.6(4) . .
C6 N2 Cu1 127.1(3) . .
C14 N3 C11 107.3(4) . .
C14 N3 Cu1 126.1(3) . .
C11 N3 Cu1 126.1(4) . .
C19 N4 C16 106.4(4) . .
C19 N4 Cu1 126.1(3) . .
C16 N4 Cu1 126.3(3) . .
C34 N5 C29 122.9(5) . .
C34 N5 C24 118.8(5) . .
C29 N5 C24 118.3(5) . .
C31 N6 C27 116.3(6) . .
C31 N6 Cu2 119.0(4) . 1_765
C27 N6 Cu2 124.6(5) . 1_765
C32 N7 C36 116.5(6) . .
C50 N8 C45 120.8(4) . .
C50 N8 C40 121.2(4) . .
C45 N8 C40 117.8(4) . .
C43 N9 C47 118.8(5) . .
C43 N9 Cu3 120.6(4) . .
C47 N9 Cu3 120.7(4) . .
C48 N10 C52 118.3(6) . .
C48 N10 Cu5 125.0(4) . 1_765
C52 N10 Cu5 116.7(5) . 1_765
C61 N11 C66 123.6(5) . .
C61 N11 C56 119.3(5) . .
C66 N11 C56 117.1(5) . .
C59 N12 C63 118.2(6) . .
C59 N12 Cu5 121.7(5) . .
C63 N12 Cu5 120.0(4) . .
C68 N13 C64 114.5(7) . .
C77 N14 C82 121.8(5) . .
C77 N14 C72 118.3(4) . .
C82 N14 C72 119.5(4) . .
C79 N15 C75 116.5(5) . .
C79 N15 Cu2 118.3(4) . .
C75 N15 Cu2 125.2(4) . .
C80 N16 C84 115.5(5) . .
C80 N16 Cu4 126.0(4) . .
C84 N16 Cu4 118.4(4) . .
C85 O1 Cu2 124.7(8) . .
C87 O3 Cu2 115.9(5) . .
C89 O5 Cu3 125.2(6) . .
C90 O7 Cu5 127.2(7) . .
C92 O9 Cu5 126.1(7) . .
C94 O11 Cu5 138.9(8) . .
C96 O14 Cu4 119.4(5) . .
N1 C1 C20 124.6(5) . .
N1 C1 C2 110.9(5) . .
C20 C1 C2 124.5(5) . .
C3 C2 C1 106.9(5) . .
C2 C3 C4 108.2(5) . .
C5 C4 N1 125.6(5) . .
C5 C4 C3 125.8(5) . .
N1 C4 C3 108.5(4) . .
C4 C5 C6 123.4(5) . .
C4 C5 C37 119.5(5) . .
C6 C5 C37 117.0(5) . .
N2 C6 C5 126.2(5) . .
N2 C6 C7 109.1(5) . .
C5 C6 C7 124.7(5) . .
C8 C7 C6 107.0(5) . .
C7 C8 C9 107.7(5) . .
N2 C9 C10 127.0(5) . .
N2 C9 C8 109.2(5) . .
C10 C9 C8 123.8(5) . .
C11 C10 C9 124.0(5) . .
C11 C10 C53 119.9(5) . .
C9 C10 C53 116.1(5) . .
N3 C11 C10 125.3(5) . .
N3 C11 C12 108.9(5) . .
C10 C11 C12 125.7(5) . .
C13 C12 C11 107.9(5) . .
C12 C13 C14 107.5(5) . .
N3 C14 C15 126.6(5) . .
N3 C14 C13 108.4(5) . .
C15 C14 C13 124.8(5) . .
C14 C15 C16 122.6(5) . .
C14 C15 C69 121.5(5) . .
C16 C15 C69 115.8(5) . .
N4 C16 C15 125.7(5) . .
N4 C16 C17 108.6(5) . .
C15 C16 C17 125.6(5) . .
C18 C17 C16 107.8(5) . .
C17 C18 C19 107.0(5) . .
N4 C19 C20 126.6(5) . .
N4 C19 C18 110.1(5) . .
C20 C19 C18 123.3(5) . .
C1 C20 C19 122.7(5) . .
C1 C20 C21 120.5(5) . .
C19 C20 C21 116.8(5) . .
C22 C21 C26 117.7(5) . .
C22 C21 C20 120.0(5) . .
C26 C21 C20 122.2(5) . .
C21 C22 C23 122.7(6) . .
C22 C23 C24 118.1(6) . .
C25 C24 C23 120.2(6) . .
C25 C24 N5 120.5(6) . .
C23 C24 N5 119.3(6) . .
C26 C25 C24 120.3(6) . .
C25 C26 C21 120.6(6) . .
N6 C27 C28 122.5(7) . .
C29 C28 C27 120.7(6) . .
C28 C29 N5 122.9(6) . .
C28 C29 C30 116.9(6) . .
N5 C29 C30 120.1(6) . .
C31 C30 C29 117.9(6) . .
N6 C31 C30 125.6(6) . .
N7 C32 C33 124.5(7) . .
C32 C33 C34 120.9(7) . .
C33 C34 N5 122.9(6) . .
C33 C34 C35 116.0(6) . .
N5 C34 C35 121.2(6) . .
C36 C35 C34 119.1(6) . .
N7 C36 C35 123.0(7) . .
C38 C37 C42 118.2(5) . .
C38 C37 C5 122.8(5) . .
C42 C37 C5 119.0(5) . .
C39 C38 C37 122.2(5) . .
C38 C39 C40 119.4(5) . .
C39 C40 C41 119.5(5) . .
C39 C40 N8 120.2(5) . .
C41 C40 N8 120.1(5) . .
C42 C41 C40 119.7(5) . .
C37 C42 C41 121.0(5) . .
N9 C43 C44 122.7(5) . .
C43 C44 C45 118.3(5) . .
C46 C45 C44 118.1(5) . .
C46 C45 N8 121.8(5) . .
C44 C45 N8 120.1(5) . .
C47 C46 C45 119.1(5) . .
N9 C47 C46 122.8(6) . .
N10 C48 C49 123.6(6) . .
C50 C49 C48 117.8(6) . .
C51 C50 C49 117.7(5) . .
C51 C50 N8 121.9(5) . .
C49 C50 N8 120.5(5) . .
C50 C51 C52 121.1(6) . .
N10 C52 C51 121.6(7) . .
C58 C53 C54 117.9(5) . .
C58 C53 C10 121.1(5) . .
C54 C53 C10 120.9(6) . .
C53 C54 C55 120.5(6) . .
C56 C55 C54 120.4(6) . .
C55 C56 C57 119.6(6) . .
C55 C56 N11 120.7(6) . .
C57 C56 N11 119.7(6) . .
C58 C57 C56 118.1(6) . .
C57 C58 C53 123.0(6) . .
N12 C59 C60 122.8(7) . .
C61 C60 C59 119.2(6) . .
C60 C61 C62 117.6(6) . .
C60 C61 N11 120.3(6) . .
C62 C61 N11 122.0(6) . .
C63 C62 C61 119.2(7) . .
N12 C63 C62 122.8(6) . .
N13 C64 C65 123.1(8) . .
C66 C65 C64 120.6(8) . .
C65 C66 C67 119.2(7) . .
C65 C66 N11 121.3(7) . .
C67 C66 N11 119.5(7) . .
C66 C67 C68 116.6(7) . .
N13 C68 C67 126.1(8) . .
C70 C69 C74 118.1(5) . .
C70 C69 C15 120.1(5) . .
C74 C69 C15 121.7(5) . .
C69 C70 C71 120.9(5) . .
C72 C71 C70 120.7(5) . .
C71 C72 C73 118.5(5) . .
C71 C72 N14 122.4(5) . .
C73 C72 N14 119.0(5) . .
C74 C73 C72 120.2(5) . .
C73 C74 C69 121.3(5) . .
N15 C75 C76 122.7(6) . .
C75 C76 C77 120.2(6) . .
C76 C77 C78 118.4(5) . .
C76 C77 N14 122.4(5) . .
C78 C77 N14 119.2(5) . .
C79 C78 C77 118.9(6) . .
N15 C79 C78 123.2(6) . .
N16 C80 C81 126.1(6) . .
C80 C81 C82 118.5(6) . .
C83 C82 C81 117.0(5) . .
C83 C82 N14 119.7(5) . .
C81 C82 N14 123.3(5) . .
C84 C83 C82 119.4(5) . .
N16 C84 C83 123.4(6) . .
O1 C85 O2 124.1(12) . .
O1 C85 C86 107.8(12) . .
O2 C85 C86 128.0(11) . .
O4 C87 O3 125.1(7) . .
O4 C87 C88 120.2(7) . .
O3 C87 C88 114.7(7) . .
O6 C89 O5 129.0(10) . .
O7 C90 O8 127.8(10) . .
O7 C90 C91 117.9(10) . .
O8 C90 C91 114.0(10) . .
O9 C92 O10 124.6(9) . .
O9 C92 C93 118.2(9) . .
O10 C92 C93 117.1(9) . .
O11 C94 O12 116.9(11) . .
O11 C94 C95 126.3(10) . .
O12 C94 C95 116.8(9) . .
O15 C96 O14 126.8(8) . .
O15 C96 C97 118.8(8) . .
O14 C96 C97 114.1(7) . .
O17 C98 O16 127.2(9) . .
O17 C98 C99 123.0(9) . .
O16 C98 C99 109.8(8) . .

loop_
_geom_bond_atom_site_label_1
_geom_bond_atom_site_label_2
_geom_bond_distance
_geom_bond_site_symmetry_2
Cu1 N4 1.988(4) .
Cu1 N2 2.004(4) .
Cu1 N3 2.028(4) .
Cu1 N1 2.032(4) .
Cu2 O1 1.950(7) .
Cu2 O3 1.980(5) .
Cu2 N15 1.998(5) .
Cu2 N6 2.007(5) 1_345
Cu2 O13 2.452(6) .
Cu3 O5 1.981(5) 2_967
Cu3 O5 1.981(5) .
Cu3 N9 1.988(5) .
Cu3 N9 1.988(5) 2_967
Cu4 O14 1.946(5) 2_366
Cu4 O14 1.946(5) .
Cu4 N16 1.999(5) 2_366
Cu4 N16 1.999(5) .
Cu5 O7 1.953(6) .
Cu5 N12 2.018(6) .
Cu5 N10 2.019(5) 1_345
Cu5 O9 2.022(6) .
Cu5 O11 2.504(8) .
N1 C1 1.365(7) .
N1 C4 1.392(6) .
N2 C9 1.367(7) .
N2 C6 1.373(7) .
N3 C14 1.374(7) .
N3 C11 1.376(7) .
N4 C19 1.373(7) .
N4 C16 1.394(7) .
N5 C34 1.388(8) .
N5 C29 1.394(8) .
N5 C24 1.448(7) .
N6 C31 1.296(8) .
N6 C27 1.346(9) .
N6 Cu2 2.007(5) 1_765
N7 C32 1.306(10) .
N7 C36 1.355(10) .
N8 C50 1.409(7) .
N8 C45 1.419(7) .
N8 C40 1.430(7) .
N9 C43 1.319(8) .
N9 C47 1.331(8) .
N10 C48 1.319(9) .
N10 C52 1.328(9) .
N10 Cu5 2.019(5) 1_765
N11 C61 1.403(8) .
N11 C66 1.419(9) .
N11 C56 1.437(8) .
N12 C59 1.316(8) .
N12 C63 1.323(9) .
N13 C68 1.326(11) .
N13 C64 1.363(11) .
N14 C77 1.406(7) .
N14 C82 1.414(7) .
N14 C72 1.437(7) .
N15 C79 1.361(8) .
N15 C75 1.362(8) .
N16 C80 1.330(8) .
N16 C84 1.345(8) .
O1 C85 1.258(13) .
O2 C85 1.309(15) .
O3 C87 1.256(8) .
O4 C87 1.237(9) .
O5 C89 1.267(10) .
O6 C89 1.165(11) .
O7 C90 1.214(11) .
O8 C90 1.293(12) .
O9 C92 1.189(10) .
O10 C92 1.317(12) .
O11 C94 1.233(11) .
O12 C94 1.338(13) .
O14 C96 1.245(8) .
O15 C96 1.241(9) .
O16 C98 1.285(10) .
O17 C98 1.162(10) .
C1 C20 1.406(7) .
C1 C2 1.408(8) .
C2 C3 1.340(8) .
C3 C4 1.423(7) .
C4 C5 1.389(7) .
C5 C6 1.399(7) .
C5 C37 1.488(7) .
C6 C7 1.446(7) .
C7 C8 1.339(8) .
C8 C9 1.440(8) .
C9 C10 1.401(8) .
C10 C11 1.388(8) .
C10 C53 1.493(7) .
C11 C12 1.436(8) .
C12 C13 1.334(8) .
C13 C14 1.452(8) .
C14 C15 1.383(8) .
C15 C16 1.401(7) .
C15 C69 1.485(7) .
C16 C17 1.434(8) .
C17 C18 1.359(8) .
C18 C19 1.428(7) .
C19 C20 1.407(7) .
C20 C21 1.482(7) .
C21 C22 1.367(8) .
C21 C26 1.396(8) .
C22 C23 1.377(8) .
C23 C24 1.388(9) .
C24 C25 1.370(9) .
C25 C26 1.369(8) .
C27 C28 1.391(9) .
C28 C29 1.348(9) .
C29 C30 1.411(9) .
C30 C31 1.382(9) .
C32 C33 1.332(10) .
C33 C34 1.383(9) .
C34 C35 1.398(9) .
C35 C36 1.366(9) .
C37 C38 1.378(8) .
C37 C42 1.379(8) .
C38 C39 1.365(8) .
C39 C40 1.385(8) .
C40 C41 1.389(8) .
C41 C42 1.381(8) .
C43 C44 1.385(8) .
C44 C45 1.403(8) .
C45 C46 1.379(8) .
C46 C47 1.375(8) .
C48 C49 1.399(9) .
C49 C50 1.388(8) .
C50 C51 1.365(9) .
C51 C52 1.380(9) .
C53 C58 1.380(9) .
C53 C54 1.390(9) .
C54 C55 1.391(9) .
C55 C56 1.378(10) .
C56 C57 1.409(10) .
C57 C58 1.378(9) .
C59 C60 1.375(10) .
C60 C61 1.375(10) .
C61 C62 1.381(9) .
C62 C63 1.367(10) .
C64 C65 1.388(11) .
C65 C66 1.348(10) .
C66 C67 1.379(10) .
C67 C68 1.415(11) .
C69 C70 1.388(8) .
C69 C74 1.398(8) .
C70 C71 1.389(8) .
C71 C72 1.374(8) .
C72 C73 1.421(8) .
C73 C74 1.361(8) .
C75 C76 1.365(9) .
C76 C77 1.375(8) .
C77 C78 1.387(8) .
C78 C79 1.377(8) .
C80 C81 1.343(8) .
C81 C82 1.399(8) .
C82 C83 1.394(8) .
C83 C84 1.371(8) .
C85 C86 1.646(18) .
C87 C88 1.534(11) .
C90 C91 1.502(14) .
C92 C93 1.465(13) .
C94 C95 1.450(15) .
C96 C97 1.448(11) .
C98 C99 1.542(12) .
